data_7220035
loop_
_publ_author_name
'Xu, Guohai'
'Xie, Min'
'Li, Xiaokang'
'Shi, Wenjie'
'Yu, Hui'
'Hu, Yinhui'
'Xun, Xiaochen'
'Xie, Yongrong'

_publ_section_title
;
 Four binuclear coordination polymers with a 63net and self-assembly of 2D
 63topology into different supramolecular networks using unit--unit
 H-bonds
;
_journal_issue 19
_journal_name_full CrystEngComm
_journal_page_first 3677
_journal_paper_doi 10.1039/C5CE00264H
_journal_volume 17
_journal_year 2015
_chemical_formula_moiety 'C23 H23 N O9 Zn2'
_chemical_formula_sum 'C23 H23 N O9 Zn2'
_chemical_formula_weight 588.16
_chemical_melting_point ?
_chemical_name_systematic
;
 ?
;
_space_group_IT_number 2
_symmetry_cell_setting triclinic
_symmetry_space_group_name_Hall '-P 1'
_symmetry_space_group_name_H-M 'P -1'
_atom_sites_solution_hydrogens geom
_atom_sites_solution_primary direct
_atom_sites_solution_secondary difmap
_audit_creation_method SHELXL-97
_audit_update_record
;
2015-02-04 deposited with the CCDC.
2015-03-30 downloaded from the CCDC.
;
_cell_angle_alpha 93.6080(10)
_cell_angle_beta 111.5970(10)
_cell_angle_gamma 107.9950(10)
_cell_formula_units_Z 2
_cell_length_a 10.7060(5)
_cell_length_b 11.2340(5)
_cell_length_c 11.4670(6)
_cell_measurement_temperature 298(2)
_cell_measurement_theta_max 26.1
_cell_measurement_theta_min 2.0
_cell_volume 1195.02(10)
_computing_cell_refinement 'SAINT (Bruker, 1999)'
_computing_data_collection 'SMART (Bruker, 1997)'
_computing_data_reduction 'SAINT (Bruker, 1999)'
_computing_molecular_graphics 'SHELXTL-PLUS (Sheldrick, 1990)'
_computing_publication_material SHELXL-97
_computing_structure_refinement 'SHELXL-97 (Sheldrick, 1997)'
_computing_structure_solution 'SHELXS-97(Sheldrick, 1997)'
_diffrn_ambient_temperature 298(2)
_diffrn_measured_fraction_theta_full 0.994
_diffrn_measured_fraction_theta_max 0.987
_diffrn_measurement_device_type 'Bruker SMART APEX CCD'
_diffrn_measurement_method '\w scan'
_diffrn_radiation_monochromator graphite
_diffrn_radiation_source 'fine-focus sealed tube'
_diffrn_radiation_type MoK\a
_diffrn_radiation_wavelength 0.71073
_diffrn_reflns_av_R_equivalents 0.0159
_diffrn_reflns_av_sigmaI/netI 0.0330
_diffrn_reflns_limit_h_max 13
_diffrn_reflns_limit_h_min -12
_diffrn_reflns_limit_k_max 8
_diffrn_reflns_limit_k_min -13
_diffrn_reflns_limit_l_max 13
_diffrn_reflns_limit_l_min -14
_diffrn_reflns_number 6696
_diffrn_reflns_theta_full 25.00
_diffrn_reflns_theta_max 26.06
_diffrn_reflns_theta_min 1.95
_exptl_absorpt_coefficient_mu 2.060
_exptl_absorpt_correction_T_max 0.8205
_exptl_absorpt_correction_T_min 0.6834
_exptl_absorpt_correction_type multi-scan
_exptl_absorpt_process_details 'SADABS (Sheldrick, 1996)'
_exptl_crystal_colour colourless
_exptl_crystal_density_diffrn 1.635
_exptl_crystal_density_method 'not measured'
_exptl_crystal_description block
_exptl_crystal_F_000 600
_exptl_crystal_recrystallization_method Solvothermal
_exptl_crystal_size_max 0.20
_exptl_crystal_size_mid 0.15
_exptl_crystal_size_min 0.10
_refine_diff_density_max 0.534
_refine_diff_density_min -0.352
_refine_diff_density_rms 0.071
_refine_ls_extinction_method none
_refine_ls_goodness_of_fit_ref 1.056
_refine_ls_hydrogen_treatment mixed
_refine_ls_matrix_type full
_refine_ls_number_parameters 319
_refine_ls_number_reflns 4662
_refine_ls_number_restraints 1
_refine_ls_restrained_S_all 1.056
_refine_ls_R_factor_all 0.0377
_refine_ls_R_factor_gt 0.0293
_refine_ls_shift/su_max 0.000
_refine_ls_shift/su_mean 0.000
_refine_ls_structure_factor_coef Fsqd
_refine_ls_weighting_details 'calc w=1/[\s^2^(Fo^2^)+(0.0383P)^2^+0.4667P] where P=(Fo^2^+2Fc^2^)/3'
_refine_ls_weighting_scheme calc
_refine_ls_wR_factor_gt 0.0725
_refine_ls_wR_factor_ref 0.0766
_reflns_number_gt 3942
_reflns_number_total 4662
_reflns_threshold_expression >2sigma(I)
_cod_data_source_file c5ce00264h2.cif
_cod_data_source_block compound3
_cod_depositor_comments
;
The following automatic conversions were performed:

'_chemical_melting_point' value 'not measured' was changed to '?' -
the value is undefined or not given.

'_symmetry_cell_setting' value 'Triclinic' changed to 'triclinic'
according to
/usr/data/users/saulius/crontab/automatic-downloads/rss-feeds/RSC/lib/dictionaries/cif_core.dic
dictionary named 'cif_core.dic' version 2.4.2 from 2011-04-26.

Automatic conversion script
Id: cif_fix_values 3143 2015-03-26 13:38:13Z robertas 

 Adding full bibliography for 7220033--7220036.cif.
;
_cod_original_sg_symbol_H-M p-1
_cod_database_code 7220035

loop_
_symmetry_equiv_pos_as_xyz
'x, y, z'
'-x, -y, -z'

loop_
_atom_site_label
_atom_site_type_symbol
_atom_site_fract_x
_atom_site_fract_y
_atom_site_fract_z
_atom_site_U_iso_or_equiv
_atom_site_adp_type
_atom_site_occupancy
_atom_site_symmetry_multiplicity
_atom_site_calc_flag
_atom_site_refinement_flags
C1 C 0.2159(3) 0.2886(2) 0.1838(2) 0.0218(5) Uani 1 1 d .
C2 C 0.1466(3) 0.3693(2) -0.0230(2) 0.0220(5) Uani 1 1 d .
H2 H 0.1944 0.3252 -0.0506 0.026 Uiso 1 1 calc R
C3 C 0.1464(3) 0.3674(2) 0.1006(2) 0.0200(5) Uani 1 1 d .
C4 C 0.0772(3) 0.4331(2) 0.1422(2) 0.0204(5) Uani 1 1 d .
H4 H 0.0809 0.4338 0.2246 0.024 Uiso 1 1 calc R
C5 C 0.0002(3) 0.4998(2) 0.0619(2) 0.0170(5) Uani 1 1 d .
C6 C -0.0766(3) 0.5643(2) 0.1012(2) 0.0215(5) Uani 1 1 d .
H6 H -0.0794 0.5613 0.1811 0.026 Uiso 1 1 calc R
C7 C 0.5962(3) 0.2564(2) 0.3792(2) 0.0192(5) Uani 1 1 d .
C8 C 0.7530(3) 0.3312(2) 0.4178(2) 0.0195(5) Uani 1 1 d .
C9 C 0.8385(3) 0.2751(2) 0.3834(2) 0.0230(6) Uani 1 1 d .
H9 H 0.7976 0.1916 0.3373 0.028 Uiso 1 1 calc R
C10 C 0.9807(3) 0.3423(2) 0.4171(2) 0.0237(6) Uani 1 1 d .
H10 H 1.0371 0.3033 0.3967 0.028 Uiso 1 1 calc R
C11 C 1.0431(3) 0.4714(2) 0.4832(2) 0.0204(5) Uani 1 1 d .
C12 C 0.8103(3) 0.4546(2) 0.4838(2) 0.0201(5) Uani 1 1 d .
H12 H 0.7530 0.4901 0.5071 0.024 Uiso 1 1 calc R
C13 C 0.3934(3) 0.2664(3) 0.6740(2) 0.0243(6) Uani 1 1 d .
C14 C 0.4307(3) 0.3368(3) 0.8041(2) 0.0240(6) Uani 1 1 d .
C15 C 0.4410(3) 0.4615(3) 0.8234(2) 0.0243(6) Uani 1 1 d .
H15 H 0.4194 0.5012 0.7536 0.029 Uiso 1 1 calc R
C16 C 0.4613(3) 0.2760(3) 0.9097(2) 0.0258(6) Uani 1 1 d .
H16 H 0.4530 0.1908 0.8966 0.031 Uiso 1 1 calc R
C17 C 0.5024(3) 0.3395(3) 1.0299(3) 0.0269(6) Uani 1 1 d .
H17 H 0.5217 0.2974 1.0980 0.032 Uiso 1 1 calc R
C18 C 0.5164(3) 0.4688(3) 1.0528(2) 0.0225(6) Uani 1 1 d .
C19 C 0.2765(3) -0.0501(3) 0.3920(3) 0.0275(6) Uani 1 1 d .
H19A H 0.2204 -0.0772 0.4417 0.033 Uiso 1 1 calc R
H19B H 0.3776 -0.0213 0.4492 0.033 Uiso 1 1 calc R
C20 C 0.2413(3) -0.1605(2) 0.2890(3) 0.0290(6) Uani 1 1 d .
H20A H 0.2726 -0.2262 0.3278 0.035 Uiso 1 1 calc R
H20B H 0.1381 -0.1970 0.2393 0.035 Uiso 1 1 calc R
C21 C 0.2412(3) -0.1935(3) 0.0729(3) 0.0300(6) Uani 1 1 d .
H21A H 0.1378 -0.2209 0.0458 0.036 Uiso 1 1 calc R
H21B H 0.2669 -0.2690 0.0718 0.036 Uiso 1 1 calc R
C22 C 0.2852(3) -0.1157(3) -0.0186(3) 0.0336(7) Uani 1 1 d .
H22A H 0.3839 -0.1041 -0.0034 0.040 Uiso 1 1 calc R
H22B H 0.2240 -0.1605 -0.1063 0.040 Uiso 1 1 calc R
C23 C 0.0900(4) 0.0395(4) -0.3091(4) 0.0578(10) Uani 1 1 d .
H23A H 0.0235 -0.0169 -0.3894 0.087 Uiso 1 1 calc R
H23B H 0.1849 0.0395 -0.2912 0.087 Uiso 1 1 calc R
H23C H 0.0896 0.1244 -0.3135 0.087 Uiso 1 1 calc R
N1 N 0.3146(2) -0.1154(2) 0.2039(2) 0.0225(5) Uani 1 1 d .
H1 H 0.4059 -0.1154 0.2395 0.027 Uiso 1 1 calc R
O1 O 0.2457(2) 0.20641(18) 0.13130(17) 0.0280(4) Uani 1 1 d .
O2 O 0.2363(2) 0.30933(18) 0.29953(17) 0.0286(4) Uani 1 1 d .
O3 O 0.53488(18) 0.16653(16) 0.28246(17) 0.0227(4) Uani 1 1 d .
O4 O 0.53733(18) 0.28930(18) 0.44537(18) 0.0278(4) Uani 1 1 d .
O5 O 0.3334(2) 0.31284(19) 0.57934(17) 0.0290(4) Uani 1 1 d .
O6 O 0.4213(2) 0.16851(18) 0.66054(18) 0.0312(5) Uani 1 1 d .
O7 O 0.24450(18) 0.05209(16) 0.33406(16) 0.0211(4) Uani 1 1 d .
O8 O 0.2717(2) 0.00580(19) 0.00095(18) 0.0318(5) Uani 1 1 d D
O9 O 0.0491(2) -0.0021(2) -0.2116(2) 0.0487(6) Uani 1 1 d .
H02 H -0.0374 -0.0181 -0.2344 0.073 Uiso 1 1 calc R
Zn1 Zn 0.33764(3) 0.22705(3) 0.43089(3) 0.01916(9) Uani 1 1 d .
Zn2 Zn 0.32389(3) 0.07234(3) 0.19550(3) 0.01841(9) Uani 1 1 d .
H01 H 0.197(2) 0.010(3) -0.059(2) 0.028 Uiso 1 1 d D

loop_
_atom_site_aniso_label
_atom_site_aniso_U_11
_atom_site_aniso_U_22
_atom_site_aniso_U_33
_atom_site_aniso_U_23
_atom_site_aniso_U_13
_atom_site_aniso_U_12
C1 0.0179(13) 0.0249(13) 0.0230(14) 0.0071(11) 0.0070(11) 0.0094(11)
C2 0.0226(13) 0.0213(13) 0.0243(14) 0.0044(11) 0.0099(11) 0.0105(11)
C3 0.0180(13) 0.0188(13) 0.0201(13) 0.0040(10) 0.0039(11) 0.0073(10)
C4 0.0199(13) 0.0224(13) 0.0167(13) 0.0034(10) 0.0057(11) 0.0071(11)
C5 0.0149(12) 0.0152(11) 0.0167(12) 0.0020(9) 0.0042(10) 0.0030(9)
C6 0.0227(14) 0.0234(13) 0.0176(13) 0.0048(10) 0.0080(11) 0.0075(11)
C7 0.0187(13) 0.0203(13) 0.0188(13) 0.0079(10) 0.0067(11) 0.0076(10)
C8 0.0150(12) 0.0252(13) 0.0153(12) 0.0057(10) 0.0040(10) 0.0057(10)
C9 0.0232(14) 0.0193(13) 0.0218(13) 0.0000(10) 0.0082(11) 0.0037(11)
C10 0.0232(14) 0.0246(14) 0.0272(14) 0.0032(11) 0.0130(12) 0.0108(11)
C11 0.0191(13) 0.0221(13) 0.0193(13) 0.0044(10) 0.0073(11) 0.0070(10)
C12 0.0164(12) 0.0246(13) 0.0201(13) 0.0045(10) 0.0079(11) 0.0079(10)
C13 0.0213(14) 0.0311(15) 0.0203(14) 0.0039(11) 0.0093(11) 0.0084(12)
C14 0.0219(14) 0.0293(14) 0.0221(14) 0.0048(11) 0.0088(11) 0.0110(11)
C15 0.0256(14) 0.0323(15) 0.0176(13) 0.0080(11) 0.0091(11) 0.0126(12)
C16 0.0297(15) 0.0262(14) 0.0228(14) 0.0060(11) 0.0097(12) 0.0128(12)
C17 0.0326(15) 0.0289(14) 0.0242(14) 0.0124(12) 0.0124(12) 0.0155(12)
C18 0.0220(13) 0.0289(14) 0.0210(13) 0.0093(11) 0.0107(11) 0.0116(11)
C19 0.0289(15) 0.0289(15) 0.0246(14) 0.0111(12) 0.0101(12) 0.0099(12)
C20 0.0315(16) 0.0200(13) 0.0337(16) 0.0098(12) 0.0122(13) 0.0075(12)
C21 0.0277(15) 0.0240(14) 0.0313(15) -0.0026(12) 0.0073(13) 0.0074(12)
C22 0.0411(18) 0.0286(15) 0.0290(16) -0.0016(12) 0.0108(14) 0.0155(13)
C23 0.038(2) 0.081(3) 0.053(2) 0.025(2) 0.0193(18) 0.017(2)
N1 0.0196(11) 0.0203(11) 0.0237(12) 0.0025(9) 0.0051(9) 0.0071(9)
O1 0.0377(11) 0.0333(11) 0.0246(10) 0.0121(8) 0.0145(9) 0.0246(9)
O2 0.0354(11) 0.0364(11) 0.0199(10) 0.0092(8) 0.0085(9) 0.0235(9)
O3 0.0167(9) 0.0213(9) 0.0245(10) 0.0000(8) 0.0067(8) 0.0023(7)
O4 0.0168(9) 0.0318(10) 0.0298(10) -0.0024(8) 0.0101(8) 0.0030(8)
O5 0.0352(11) 0.0412(11) 0.0170(9) 0.0065(8) 0.0104(9) 0.0222(9)
O6 0.0380(12) 0.0322(11) 0.0264(10) 0.0020(9) 0.0116(9) 0.0190(9)
O7 0.0193(9) 0.0206(9) 0.0220(9) 0.0057(7) 0.0076(8) 0.0061(7)
O8 0.0400(12) 0.0315(11) 0.0196(10) 0.0026(8) 0.0030(9) 0.0188(10)
O9 0.0244(11) 0.0817(18) 0.0325(12) 0.0176(12) 0.0071(10) 0.0133(11)
Zn1 0.01752(16) 0.02409(17) 0.01648(16) 0.00366(12) 0.00624(12) 0.00916(12)
Zn2 0.01772(16) 0.01766(16) 0.01817(16) 0.00332(11) 0.00537(12) 0.00658(12)

loop_
_atom_type_symbol
_atom_type_description
_atom_type_scat_dispersion_real
_atom_type_scat_dispersion_imag
_atom_type_scat_source
C C 0.0033 0.0016 'International Tables Vol C Tables 4.2.6.8 and 6.1.1.4'
H H 0.0000 0.0000 'International Tables Vol C Tables 4.2.6.8 and 6.1.1.4'
N N 0.0061 0.0033 'International Tables Vol C Tables 4.2.6.8 and 6.1.1.4'
O O 0.0106 0.0060 'International Tables Vol C Tables 4.2.6.8 and 6.1.1.4'
Zn Zn 0.2839 1.4301 'International Tables Vol C Tables 4.2.6.8 and 6.1.1.4'

loop_
_geom_angle_atom_site_label_1
_geom_angle_atom_site_label_2
_geom_angle_atom_site_label_3
_geom_angle
_geom_angle_site_symmetry_1
_geom_angle_site_symmetry_3
O1 C1 O2 126.0(2) . .
O1 C1 C3 117.1(2) . .
O2 C1 C3 116.9(2) . .
C6 C2 C3 120.1(2) 2_565 .
C6 C2 H2 120.0 2_565 .
C3 C2 H2 120.0 . .
C4 C3 C2 120.2(2) . .
C4 C3 C1 119.5(2) . .
C2 C3 C1 120.2(2) . .
C3 C4 C5 121.0(2) . .
C3 C4 H4 119.5 . .
C5 C4 H4 119.5 . .
C4 C5 C6 122.0(2) . .
C4 C5 C5 118.3(3) . 2_565
C6 C5 C5 119.7(3) . 2_565
C2 C6 C5 120.6(2) 2_565 .
C2 C6 H6 119.7 2_565 .
C5 C6 H6 119.7 . .
O4 C7 O3 125.7(2) . .
O4 C7 C8 117.1(2) . .
O3 C7 C8 117.2(2) . .
C12 C8 C9 120.8(2) . .
C12 C8 C7 119.2(2) . .
C9 C8 C7 119.9(2) . .
C10 C9 C8 120.5(2) . .
C10 C9 H9 119.8 . .
C8 C9 H9 119.8 . .
C9 C10 C11 120.3(2) . .
C9 C10 H10 119.8 . .
C11 C10 H10 119.8 . .
C11 C11 C10 119.3(3) 2_766 .
C11 C11 C12 118.9(3) 2_766 2_766
C10 C11 C12 121.8(2) . 2_766
C8 C12 C11 120.1(2) . 2_766
C8 C12 H12 119.9 . .
C11 C12 H12 119.9 2_766 .
O6 C13 O5 122.6(2) . .
O6 C13 C14 120.8(2) . .
O5 C13 C14 116.6(2) . .
C15 C14 C16 119.3(2) . .
C15 C14 C13 120.8(2) . .
C16 C14 C13 119.9(2) . .
C14 C15 C18 121.3(2) . 2_667
C14 C15 H15 119.3 . .
C18 C15 H15 119.3 2_667 .
C17 C16 C14 121.1(3) . .
C17 C16 H16 119.4 . .
C14 C16 H16 119.4 . .
C16 C17 C18 120.7(2) . .
C16 C17 H17 119.6 . .
C18 C17 H17 119.6 . .
C17 C18 C15 122.5(2) . 2_667
C17 C18 C18 119.0(3) . 2_667
C15 C18 C18 118.5(3) 2_667 2_667
O7 C19 C20 109.3(2) . .
O7 C19 H19A 109.8 . .
C20 C19 H19A 109.8 . .
O7 C19 H19B 109.8 . .
C20 C19 H19B 109.8 . .
H19A C19 H19B 108.3 . .
N1 C20 C19 109.7(2) . .
N1 C20 H20A 109.7 . .
C19 C20 H20A 109.7 . .
N1 C20 H20B 109.7 . .
C19 C20 H20B 109.7 . .
H20A C20 H20B 108.2 . .
N1 C21 C22 109.8(2) . .
N1 C21 H21A 109.7 . .
C22 C21 H21A 109.7 . .
N1 C21 H21B 109.7 . .
C22 C21 H21B 109.7 . .
H21A C21 H21B 108.2 . .
O8 C22 C21 109.2(2) . .
O8 C22 H22A 109.8 . .
C21 C22 H22A 109.8 . .
O8 C22 H22B 109.8 . .
C21 C22 H22B 109.8 . .
H22A C22 H22B 108.3 . .
O9 C23 H23A 109.5 . .
O9 C23 H23B 109.5 . .
H23A C23 H23B 109.5 . .
O9 C23 H23C 109.5 . .
H23A C23 H23C 109.5 . .
H23B C23 H23C 109.5 . .
C21 N1 C20 113.8(2) . .
C21 N1 Zn2 109.35(16) . .
C20 N1 Zn2 107.05(16) . .
C21 N1 H1 108.8 . .
C20 N1 H1 108.8 . .
Zn2 N1 H1 108.8 . .
C1 O1 Zn2 132.47(17) . .
C1 O2 Zn1 124.68(17) . .
C7 O3 Zn2 124.94(16) . .
C7 O4 Zn1 132.43(17) . .
C13 O5 Zn1 107.10(17) . .
C19 O7 Zn1 120.59(15) . .
C19 O7 Zn2 107.40(15) . .
Zn1 O7 Zn2 99.20(7) . .
C22 O8 Zn2 111.53(16) . .
C22 O8 H01 112(2) . .
Zn2 O8 H01 121(2) . .
C23 O9 H02 109.5 . .
O5 Zn1 O7 133.62(8) . .
O5 Zn1 O4 108.26(8) . .
O7 Zn1 O4 107.80(7) . .
O5 Zn1 O2 99.72(8) . .
O7 Zn1 O2 98.30(8) . .
O4 Zn1 O2 104.75(8) . .
O5 Zn1 Zn2 175.25(6) . .
O7 Zn1 Zn2 41.71(5) . .
O4 Zn1 Zn2 75.83(5) . .
O2 Zn1 Zn2 81.28(5) . .
O3 Zn2 O1 103.64(8) . .
O3 Zn2 O7 107.69(7) . .
O1 Zn2 O7 95.13(7) . .
O3 Zn2 N1 100.73(8) . .
O1 Zn2 N1 154.66(8) . .
O7 Zn2 N1 83.88(8) . .
O3 Zn2 O8 108.30(8) . .
O1 Zn2 O8 84.70(8) . .
O7 Zn2 O8 142.96(8) . .
N1 Zn2 O8 81.20(8) . .
O3 Zn2 Zn1 80.35(5) . .
O1 Zn2 Zn1 74.89(5) . .
O7 Zn2 Zn1 39.09(5) . .
N1 Zn2 Zn1 116.36(6) . .
O8 Zn2 Zn1 159.30(6) . .

loop_
_geom_bond_atom_site_label_1
_geom_bond_atom_site_label_2
_geom_bond_distance
_geom_bond_site_symmetry_2
C1 O1 1.253(3) .
C1 O2 1.257(3) .
C1 C3 1.495(3) .
C2 C6 1.363(3) 2_565
C2 C3 1.419(3) .
C2 H2 0.9300 .
C3 C4 1.370(4) .
C4 C5 1.414(3) .
C4 H4 0.9300 .
C5 C6 1.415(3) .
C5 C5 1.419(5) 2_565
C6 C2 1.363(3) 2_565
C6 H6 0.9300 .
C7 O4 1.253(3) .
C7 O3 1.263(3) .
C7 C8 1.502(3) .
C8 C12 1.368(4) .
C8 C9 1.408(4) .
C9 C10 1.362(4) .
C9 H9 0.9300 .
C10 C11 1.419(4) .
C10 H10 0.9300 .
C11 C11 1.418(5) 2_766
C11 C12 1.420(3) 2_766
C12 C11 1.420(3) 2_766
C12 H12 0.9300 .
C13 O6 1.241(3) .
C13 O5 1.276(3) .
C13 C14 1.493(4) .
C14 C15 1.368(4) .
C14 C16 1.411(4) .
C15 C18 1.414(4) 2_667
C15 H15 0.9300 .
C16 C17 1.356(4) .
C16 H16 0.9300 .
C17 C18 1.411(4) .
C17 H17 0.9300 .
C18 C15 1.414(4) 2_667
C18 C18 1.423(5) 2_667
C19 O7 1.431(3) .
C19 C20 1.507(4) .
C19 H19A 0.9700 .
C19 H19B 0.9700 .
C20 N1 1.485(3) .
C20 H20A 0.9700 .
C20 H20B 0.9700 .
C21 N1 1.477(3) .
C21 C22 1.520(4) .
C21 H21A 0.9700 .
C21 H21B 0.9700 .
C22 O8 1.428(3) .
C22 H22A 0.9700 .
C22 H22B 0.9700 .
C23 O9 1.400(4) .
C23 H23A 0.9600 .
C23 H23B 0.9600 .
C23 H23C 0.9600 .
N1 Zn2 2.090(2) .
N1 H1 0.9100 .
O1 Zn2 1.9940(18) .
O2 Zn1 1.9726(18) .
O3 Zn2 1.9872(17) .
O4 Zn1 1.9716(17) .
O5 Zn1 1.9253(18) .
O7 Zn1 1.9467(17) .
O7 Zn2 2.0540(17) .
O8 Zn2 2.1124(19) .
O8 H01 0.857(17) .
O9 H02 0.8200 .
Zn1 Zn2 3.0475(4) .

loop_
_geom_hbond_atom_site_label_D
_geom_hbond_atom_site_label_H
_geom_hbond_atom_site_label_A
_geom_hbond_distance_DH
_geom_hbond_distance_HA
_geom_hbond_distance_DA
_geom_hbond_angle_DHA
_geom_hbond_site_symmetry_A
N1 H1 O6 0.91 2.07 2.948(3) 160.7 2_656
O9 H02 O7 0.82 1.98 2.781(3) 164.8 2
O8 H01 O9 0.857(17) 1.842(18) 2.682(3) 166(3) .

loop_
_geom_torsion_atom_site_label_1
_geom_torsion_atom_site_label_2
_geom_torsion_atom_site_label_3
_geom_torsion_atom_site_label_4
_geom_torsion
_geom_torsion_site_symmetry_1
_geom_torsion_site_symmetry_4
C6 C2 C3 C4 -0.6(4) 2_565 .
C6 C2 C3 C1 176.5(2) 2_565 .
O1 C1 C3 C4 162.6(2) . .
O2 C1 C3 C4 -16.0(3) . .
O1 C1 C3 C2 -14.5(4) . .
O2 C1 C3 C2 166.9(2) . .
C2 C3 C4 C5 2.4(4) . .
C1 C3 C4 C5 -174.7(2) . .
C3 C4 C5 C6 177.6(2) . .
C3 C4 C5 C5 -1.8(4) . 2_565
C4 C5 C6 C2 178.2(2) . 2_565
C5 C5 C6 C2 -2.5(4) 2_565 2_565
O4 C7 C8 C12 -25.5(3) . .
O3 C7 C8 C12 154.1(2) . .
O4 C7 C8 C9 156.0(2) . .
O3 C7 C8 C9 -24.4(3) . .
C12 C8 C9 C10 1.1(4) . .
C7 C8 C9 C10 179.5(2) . .
C8 C9 C10 C11 -2.4(4) . .
C9 C10 C11 C11 1.7(4) . 2_766
C9 C10 C11 C12 -178.0(2) . 2_766
C9 C8 C12 C11 1.0(4) . 2_766
C7 C8 C12 C11 -177.5(2) . 2_766
O6 C13 C14 C15 160.3(3) . .
O5 C13 C14 C15 -19.1(4) . .
O6 C13 C14 C16 -17.3(4) . .
O5 C13 C14 C16 163.3(2) . .
C16 C14 C15 C18 1.0(4) . 2_667
C13 C14 C15 C18 -176.6(2) . 2_667
C15 C14 C16 C17 -0.9(4) . .
C13 C14 C16 C17 176.7(3) . .
C14 C16 C17 C18 -0.2(4) . .
C16 C17 C18 C15 -180.0(3) . 2_667
C16 C17 C18 C18 1.3(5) . 2_667
O7 C19 C20 N1 53.1(3) . .
N1 C21 C22 O8 -48.7(3) . .
C22 C21 N1 C20 157.9(2) . .
C22 C21 N1 Zn2 38.3(3) . .
C19 C20 N1 C21 -153.7(2) . .
C19 C20 N1 Zn2 -32.7(2) . .
O2 C1 O1 Zn2 3.5(4) . .
C3 C1 O1 Zn2 -174.99(17) . .
O1 C1 O2 Zn1 5.9(4) . .
C3 C1 O2 Zn1 -175.57(16) . .
O4 C7 O3 Zn2 9.9(4) . .
C8 C7 O3 Zn2 -169.60(15) . .
O3 C7 O4 Zn1 -1.9(4) . .
C8 C7 O4 Zn1 177.61(16) . .
O6 C13 O5 Zn1 -12.0(3) . .
C14 C13 O5 Zn1 167.41(18) . .
C20 C19 O7 Zn1 -157.24(17) . .
C20 C19 O7 Zn2 -44.9(2) . .
C21 C22 O8 Zn2 34.9(3) . .
C13 O5 Zn1 O7 67.0(2) . .
C13 O5 Zn1 O4 -72.37(18) . .
C13 O5 Zn1 O2 178.45(17) . .
C13 O5 Zn1 Zn2 76.7(7) . .
C19 O7 Zn1 O5 -64.6(2) . .
Zn2 O7 Zn1 O5 178.80(8) . .
C19 O7 Zn1 O4 74.90(18) . .
Zn2 O7 Zn1 O4 -41.70(9) . .
C19 O7 Zn1 O2 -176.62(18) . .
Zn2 O7 Zn1 O2 66.79(8) . .
C19 O7 Zn1 Zn2 116.60(19) . .
C7 O4 Zn1 O5 173.9(2) . .
C7 O4 Zn1 O7 23.6(2) . .
C7 O4 Zn1 O2 -80.4(2) . .
C7 O4 Zn1 Zn2 -3.6(2) . .
C1 O2 Zn1 O5 177.1(2) . .
C1 O2 Zn1 O7 -45.8(2) . .
C1 O2 Zn1 O4 65.2(2) . .
C1 O2 Zn1 Zn2 -7.6(2) . .
C7 O3 Zn2 O1 62.9(2) . .
C7 O3 Zn2 O7 -37.1(2) . .
C7 O3 Zn2 N1 -124.01(19) . .
C7 O3 Zn2 O8 151.81(18) . .
C7 O3 Zn2 Zn1 -8.79(18) . .
C1 O1 Zn2 O3 -82.6(2) . .
C1 O1 Zn2 O7 27.1(2) . .
C1 O1 Zn2 N1 113.6(3) . .
C1 O1 Zn2 O8 169.9(2) . .
C1 O1 Zn2 Zn1 -6.7(2) . .
C19 O7 Zn2 O3 -78.42(16) . .
Zn1 O7 Zn2 O3 47.81(9) . .
C19 O7 Zn2 O1 175.49(15) . .
Zn1 O7 Zn2 O1 -58.29(8) . .
C19 O7 Zn2 N1 20.93(15) . .
Zn1 O7 Zn2 N1 147.16(9) . .
C19 O7 Zn2 O8 87.49(18) . .
Zn1 O7 Zn2 O8 -146.28(10) . .
C19 O7 Zn2 Zn1 -126.23(17) . .
C21 N1 Zn2 O3 -122.39(17) . .
C20 N1 Zn2 O3 113.86(16) . .
C21 N1 Zn2 O1 41.6(3) . .
C20 N1 Zn2 O1 -82.1(2) . .
C21 N1 Zn2 O7 130.70(17) . .
C20 N1 Zn2 O7 6.96(16) . .
C21 N1 Zn2 O8 -15.29(17) . .
C20 N1 Zn2 O8 -139.03(17) . .
C21 N1 Zn2 Zn1 153.14(15) . .
C20 N1 Zn2 Zn1 29.40(17) . .
C22 O8 Zn2 O3 87.15(19) . .
C22 O8 Zn2 O1 -170.21(19) . .
C22 O8 Zn2 O7 -78.7(2) . .
C22 O8 Zn2 N1 -11.32(19) . .
C22 O8 Zn2 Zn1 -160.77(15) . .
O5 Zn1 Zn2 O3 -144.8(7) . .
O7 Zn1 Zn2 O3 -134.27(9) . .
O4 Zn1 Zn2 O3 4.94(8) . .
O2 Zn1 Zn2 O3 112.66(8) . .
O5 Zn1 Zn2 O1 108.1(7) . .
O7 Zn1 Zn2 O1 118.64(9) . .
O4 Zn1 Zn2 O1 -102.14(8) . .
O2 Zn1 Zn2 O1 5.58(8) . .
O5 Zn1 Zn2 O7 -10.6(7) . .
O4 Zn1 Zn2 O7 139.21(9) . .
O2 Zn1 Zn2 O7 -113.06(10) . .
O5 Zn1 Zn2 N1 -47.6(7) . .
O7 Zn1 Zn2 N1 -37.00(10) . .
O4 Zn1 Zn2 N1 102.21(9) . .
O2 Zn1 Zn2 N1 -150.06(9) . .
O5 Zn1 Zn2 O8 98.3(7) . .
O7 Zn1 Zn2 O8 108.90(18) . .
O4 Zn1 Zn2 O8 -111.89(18) . .
O2 Zn1 Zn2 O8 -4.16(18) . .
